data_4002711
loop_
_publ_author_name
'Bigun, Inna'
'Steinberg, Simon'
'Smetana, Volodymyr'
'Mudryk, Yaroslav'
'Kalychak, Yaroslav'
'Havela, Ladislav'
'Pecharsky, Vitalij'
'Mudring, Anja-Verena'

_publ_section_title
;
 Magnetocaloric Behavior in Ternary Europium Indides EuT5In: Probing the
 Design Capability of First-Principles-Based Methods on the Multifaceted
 Magnetic Materials
;
_journal_name_full 'Chemistry of Materials'
_journal_paper_doi 10.1021/acs.chemmater.6b04782
_journal_year 2017
_chemical_formula_sum 'Ag5 Eu In'
_chemical_formula_weight 806.13
_chemical_name_systematic
; 
 ? 
;
_space_group_IT_number 62
_symmetry_cell_setting orthorhombic
_symmetry_space_group_name_Hall '-P 2ac 2n'
_symmetry_space_group_name_H-M 'P n m a'
_atom_sites_solution_primary direct
_atom_sites_solution_secondary difmap
_audit_creation_method SHELXL-97
_cell_angle_alpha 90.00
_cell_angle_beta 90.00
_cell_angle_gamma 90.00
_cell_formula_units_Z 4
_cell_length_a 9.120(2)
_cell_length_b 5.6453(14)
_cell_length_c 11.437(3)
_cell_measurement_reflns_used 1773
_cell_measurement_temperature 296(2)
_cell_measurement_theta_max 31.68
_cell_measurement_theta_min 4.61
_cell_volume 588.8(2)
_computing_structure_refinement 'SHELXL-97 (Sheldrick, 1997)'
_computing_structure_solution 'SHELXS-97 (Sheldrick, 1990)'
_diffrn_ambient_temperature 296(2)
_diffrn_measured_fraction_theta_full 0.987
_diffrn_measured_fraction_theta_max 0.987
_diffrn_measurement_device_type 'Bruker CCD'
_diffrn_radiation_monochromator graphite
_diffrn_radiation_source 'fine-focus sealed tube'
_diffrn_radiation_type MoK\a
_diffrn_radiation_wavelength 0.71073
_diffrn_reflns_av_R_equivalents 0.0264
_diffrn_reflns_av_sigmaI/netI 0.0420
_diffrn_reflns_limit_h_max 3
_diffrn_reflns_limit_h_min -12
_diffrn_reflns_limit_k_max 7
_diffrn_reflns_limit_k_min -8
_diffrn_reflns_limit_l_max 15
_diffrn_reflns_limit_l_min -7
_diffrn_reflns_number 1773
_diffrn_reflns_theta_full 31.68
_diffrn_reflns_theta_max 31.68
_diffrn_reflns_theta_min 4.61
_exptl_absorpt_coefficient_mu 30.452
_exptl_absorpt_correction_T_max 0.2
_exptl_absorpt_correction_T_min 0.1
_exptl_absorpt_correction_type empirical
_exptl_absorpt_process_details 'Blessing, 1995'
_exptl_crystal_colour silver
_exptl_crystal_density_diffrn 9.093
_exptl_crystal_density_method 'not measured'
_exptl_crystal_description 'irregular fragment'
_exptl_crystal_F_000 1388
_exptl_crystal_size_max 0.07
_exptl_crystal_size_mid 0.07
_exptl_crystal_size_min 0.07
_refine_diff_density_max 2.085
_refine_diff_density_min -1.950
_refine_diff_density_rms 0.481
_refine_ls_extinction_method none
_refine_ls_goodness_of_fit_ref 1.051
_refine_ls_matrix_type full
_refine_ls_number_parameters 40
_refine_ls_number_reflns 960
_refine_ls_number_restraints 0
_refine_ls_restrained_S_all 1.051
_refine_ls_R_factor_all 0.0511
_refine_ls_R_factor_gt 0.0363
_refine_ls_shift/su_max 0.000
_refine_ls_shift/su_mean 0.000
_refine_ls_structure_factor_coef Fsqd
_refine_ls_weighting_details 'calc w=1/[\s^2^(Fo^2^)+(0.0369P)^2^+0.0000P] where P=(Fo^2^+2Fc^2^)/3'
_refine_ls_weighting_scheme calc
_refine_ls_wR_factor_gt 0.0773
_refine_ls_wR_factor_ref 0.0830
_reflns_number_gt 751
_reflns_number_total 960
_reflns_threshold_expression >2sigma(I)
_cod_data_source_file cm6b04782_si_003.cif
_cod_data_source_block EuAg5In
_cod_original_cell_volume 588.9(2)
_cod_original_sg_symbol_H-M Pnma
_cod_database_code 4002711

loop_
_symmetry_equiv_pos_as_xyz
'x, y, z'
'-x+1/2, -y, z+1/2'
'-x, y+1/2, -z'
'x+1/2, -y+1/2, -z+1/2'
'-x, -y, -z'
'x-1/2, y, -z-1/2'
'x, -y-1/2, z'
'-x-1/2, y-1/2, z-1/2'

loop_
_atom_site_label
_atom_site_type_symbol
_atom_site_fract_x
_atom_site_fract_y
_atom_site_fract_z
_atom_site_U_iso_or_equiv
_atom_site_adp_type
_atom_site_occupancy
_atom_site_symmetry_multiplicity
_atom_site_calc_flag
_atom_site_refinement_flags
Eu1 Eu 0.24207(8) 0.2500 0.56015(6) 0.01601(18) Uani 1 2 d S
In2 In -0.14643(11) 0.2500 0.64513(8) 0.0141(2) Uani 1 2 d S
Ag3 Ag 0.59704(12) 0.2500 0.48176(9) 0.0171(2) Uani 1 2 d S
Ag4 Ag 0.18376(11) 0.2500 0.25683(9) 0.0150(2) Uani 1 2 d S
Ag5 Ag 0.56433(8) 0.00592(13) 0.69364(6) 0.01327(18) Uani 1 1 d .
Ag6 Ag -0.06407(12) 0.2500 0.41244(9) 0.0208(3) Uani 1 2 d S

loop_
_atom_site_aniso_label
_atom_site_aniso_U_11
_atom_site_aniso_U_22
_atom_site_aniso_U_33
_atom_site_aniso_U_23
_atom_site_aniso_U_13
_atom_site_aniso_U_12
Eu1 0.0160(4) 0.0168(4) 0.0152(4) 0.000 -0.0001(3) 0.000
In2 0.0129(5) 0.0183(6) 0.0111(5) 0.000 0.0000(3) 0.000
Ag3 0.0223(6) 0.0187(6) 0.0104(5) 0.000 -0.0013(4) 0.000
Ag4 0.0102(5) 0.0197(6) 0.0152(5) 0.000 -0.0014(4) 0.000
Ag5 0.0143(4) 0.0102(4) 0.0153(4) 0.0017(3) -0.0005(3) -0.0006(3)
Ag6 0.0178(6) 0.0344(7) 0.0103(5) 0.000 0.0016(4) 0.000

loop_
_atom_type_symbol
_atom_type_description
_atom_type_scat_dispersion_real
_atom_type_scat_dispersion_imag
_atom_type_scat_source
Ag Ag -0.8971 1.1015 'International Tables Vol C Tables 4.2.6.8 and 6.1.1.4'
In In -0.7276 1.3100 'International Tables Vol C Tables 4.2.6.8 and 6.1.1.4'
Eu Eu -0.1578 3.6682 'International Tables Vol C Tables 4.2.6.8 and 6.1.1.4'

loop_
_geom_angle_atom_site_label_1
_geom_angle_atom_site_label_2
_geom_angle_atom_site_label_3
_geom_angle
_geom_angle_site_symmetry_1
_geom_angle_site_symmetry_3
Ag3 Eu1 Ag3 122.65(4) 5_666 5_656
Ag3 Eu1 Ag6 108.25(3) 5_666 .
Ag3 Eu1 Ag6 108.25(3) 5_656 .
Ag3 Eu1 Ag6 176.09(4) 5_666 5_556
Ag3 Eu1 Ag6 58.91(3) 5_656 5_556
Ag6 Eu1 Ag6 67.97(3) . 5_556
Ag3 Eu1 Ag6 58.91(3) 5_666 5_566
Ag3 Eu1 Ag6 176.09(4) 5_656 5_566
Ag6 Eu1 Ag6 67.97(2) . 5_566
Ag6 Eu1 Ag6 119.28(4) 5_556 5_566
Ag3 Eu1 Ag3 61.36(2) 5_666 .
Ag3 Eu1 Ag3 61.36(2) 5_656 .
Ag6 Eu1 Ag3 133.34(4) . .
Ag6 Eu1 Ag3 120.26(2) 5_556 .
Ag6 Eu1 Ag3 120.26(2) 5_566 .
Ag3 Eu1 Ag4 85.52(3) 5_666 .
Ag3 Eu1 Ag4 85.52(3) 5_656 .
Ag6 Eu1 Ag4 50.11(3) . .
Ag6 Eu1 Ag4 91.12(3) 5_556 .
Ag6 Eu1 Ag4 91.12(3) 5_566 .
Ag3 Eu1 Ag4 83.24(3) . .
Ag3 Eu1 In2 90.62(3) 5_666 6_657
Ag3 Eu1 In2 90.62(3) 5_656 6_657
Ag6 Eu1 In2 137.96(3) . 6_657
Ag6 Eu1 In2 92.96(3) 5_556 6_657
Ag6 Eu1 In2 92.96(3) 5_566 6_657
Ag3 Eu1 In2 88.69(3) . 6_657
Ag4 Eu1 In2 171.93(3) . 6_657
Ag3 Eu1 Ag5 89.19(3) 5_666 4_456
Ag3 Eu1 Ag5 132.14(3) 5_656 4_456
Ag6 Eu1 Ag5 91.15(3) . 4_456
Ag6 Eu1 Ag5 91.86(3) 5_556 4_456
Ag6 Eu1 Ag5 50.11(2) 5_566 4_456
Ag3 Eu1 Ag5 130.97(3) . 4_456
Ag4 Eu1 Ag5 135.98(3) . 4_456
In2 Eu1 Ag5 50.86(2) 6_657 4_456
Ag3 Eu1 Ag5 132.14(3) 5_666 6_557
Ag3 Eu1 Ag5 89.19(3) 5_656 6_557
Ag6 Eu1 Ag5 91.15(3) . 6_557
Ag6 Eu1 Ag5 50.11(2) 5_556 6_557
Ag6 Eu1 Ag5 91.86(3) 5_566 6_557
Ag3 Eu1 Ag5 130.97(3) . 6_557
Ag4 Eu1 Ag5 135.98(3) . 6_557
In2 Eu1 Ag5 50.86(2) 6_657 6_557
Ag5 Eu1 Ag5 45.96(3) 4_456 6_557
Ag3 Eu1 Ag5 49.66(2) 5_666 7_565
Ag3 Eu1 Ag5 91.53(3) 5_656 7_565
Ag6 Eu1 Ag5 157.122(15) . 7_565
Ag6 Eu1 Ag5 134.21(3) 5_556 7_565
Ag6 Eu1 Ag5 91.97(3) 5_566 7_565
Ag3 Eu1 Ag5 47.47(2) . 7_565
Ag4 Eu1 Ag5 123.01(3) . 7_565
In2 Eu1 Ag5 49.90(2) 6_657 7_565
Ag5 Eu1 Ag5 83.50(2) 4_456 7_565
Ag5 Eu1 Ag5 100.76(3) 6_557 7_565
Ag3 Eu1 Ag5 91.53(3) 5_666 .
Ag3 Eu1 Ag5 49.66(2) 5_656 .
Ag6 Eu1 Ag5 157.122(15) . .
Ag6 Eu1 Ag5 91.97(3) 5_556 .
Ag6 Eu1 Ag5 134.21(3) 5_566 .
Ag3 Eu1 Ag5 47.47(2) . .
Ag4 Eu1 Ag5 123.01(3) . .
In2 Eu1 Ag5 49.90(2) 6_657 .
Ag5 Eu1 Ag5 100.76(3) 4_456 .
Ag5 Eu1 Ag5 83.50(2) 6_557 .
Ag5 Eu1 Ag5 45.18(3) 7_565 .
Ag6 In2 Ag3 67.15(4) . 1_455
Ag6 In2 Ag5 114.68(4) . 4_456
Ag3 In2 Ag5 152.196(19) 1_455 4_456
Ag6 In2 Ag5 114.68(4) . 6_557
Ag3 In2 Ag5 152.196(19) 1_455 6_557
Ag5 In2 Ag5 54.70(4) 4_456 6_557
Ag6 In2 Ag5 114.40(4) . 1_455
Ag3 In2 Ag5 55.49(3) 1_455 1_455
Ag5 In2 Ag5 130.92(4) 4_456 1_455
Ag5 In2 Ag5 103.69(3) 6_557 1_455
Ag6 In2 Ag5 114.40(4) . 7_465
Ag3 In2 Ag5 55.49(3) 1_455 7_465
Ag5 In2 Ag5 103.69(3) 4_456 7_465
Ag5 In2 Ag5 130.92(4) 6_557 7_465
Ag5 In2 Ag5 54.15(4) 1_455 7_465
Ag6 In2 Ag4 112.54(3) . 5_566
Ag3 In2 Ag4 98.16(3) 1_455 5_566
Ag5 In2 Ag4 54.65(3) 4_456 5_566
Ag5 In2 Ag4 105.67(4) 6_557 5_566
Ag5 In2 Ag4 104.84(4) 1_455 5_566
Ag5 In2 Ag4 54.22(3) 7_465 5_566
Ag6 In2 Ag4 112.54(3) . 5_556
Ag3 In2 Ag4 98.16(3) 1_455 5_556
Ag5 In2 Ag4 105.67(4) 4_456 5_556
Ag5 In2 Ag4 54.65(3) 6_557 5_556
Ag5 In2 Ag4 54.22(3) 1_455 5_556
Ag5 In2 Ag4 104.84(4) 7_465 5_556
Ag4 In2 Ag4 134.91(5) 5_566 5_556
Ag6 In2 Eu1 178.97(4) . 6_557
Ag3 In2 Eu1 111.82(4) 1_455 6_557
Ag5 In2 Eu1 66.20(3) 4_456 6_557
Ag5 In2 Eu1 66.20(3) 6_557 6_557
Ag5 In2 Eu1 64.71(2) 1_455 6_557
Ag5 In2 Eu1 64.71(2) 7_465 6_557
Ag4 In2 Eu1 67.45(3) 5_566 6_557
Ag4 In2 Eu1 67.46(3) 5_556 6_557
Ag6 In2 Eu1 58.90(3) . .
Ag3 In2 Eu1 126.05(4) 1_455 .
Ag5 In2 Eu1 62.90(3) 4_456 .
Ag5 In2 Eu1 62.90(3) 6_557 .
Ag5 In2 Eu1 152.723(19) 1_455 .
Ag5 In2 Eu1 152.723(19) 7_465 .
Ag4 In2 Eu1 101.80(3) 5_566 .
Ag4 In2 Eu1 101.80(3) 5_556 .
Eu1 In2 Eu1 122.13(3) 6_557 .
Ag6 In2 Eu1 57.59(2) . 5_556
Ag3 In2 Eu1 55.33(2) 1_455 5_556
Ag5 In2 Eu1 150.97(3) 4_456 5_556
Ag5 In2 Eu1 100.78(2) 6_557 5_556
Ag5 In2 Eu1 64.67(2) 1_455 5_556
Ag5 In2 Eu1 104.66(3) 7_465 5_556
Ag4 In2 Eu1 153.29(4) 5_566 5_556
Ag4 In2 Eu1 60.77(3) 5_556 5_556
Eu1 In2 Eu1 121.93(2) 6_557 5_556
Eu1 In2 Eu1 93.35(2) . 5_556
Ag6 In2 Eu1 57.59(2) . 5_566
Ag3 In2 Eu1 55.33(2) 1_455 5_566
Ag5 In2 Eu1 100.78(2) 4_456 5_566
Ag5 In2 Eu1 150.97(3) 6_557 5_566
Ag5 In2 Eu1 104.66(3) 1_455 5_566
Ag5 In2 Eu1 64.67(2) 7_465 5_566
Ag4 In2 Eu1 60.77(3) 5_566 5_566
Ag4 In2 Eu1 153.29(4) 5_556 5_566
Eu1 In2 Eu1 121.93(2) 6_557 5_566
Eu1 In2 Eu1 93.35(2) . 5_566
Eu1 In2 Eu1 96.83(3) 5_556 5_566
Ag5 Ag3 Ag5 58.88(4) 7_565 .
Ag5 Ag3 Ag4 149.30(2) 7_565 6_656
Ag5 Ag3 Ag4 149.30(2) . 6_656
Ag5 Ag3 Ag5 142.66(4) 7_565 5_656
Ag5 Ag3 Ag5 107.54(3) . 5_656
Ag4 Ag3 Ag5 58.18(3) 6_656 5_656
Ag5 Ag3 Ag5 107.54(3) 7_565 3_656
Ag5 Ag3 Ag5 142.66(4) . 3_656
Ag4 Ag3 Ag5 58.18(3) 6_656 3_656
Ag5 Ag3 Ag5 60.29(4) 5_656 3_656
Ag5 Ag3 In2 62.85(3) 7_565 1_655
Ag5 Ag3 In2 62.85(3) . 1_655
Ag4 Ag3 In2 112.45(5) 6_656 1_655
Ag5 Ag3 In2 146.60(3) 5_656 1_655
Ag5 Ag3 In2 146.60(3) 3_656 1_655
Ag5 Ag3 Ag6 108.53(4) 7_565 1_655
Ag5 Ag3 Ag6 108.53(4) . 1_655
Ag4 Ag3 Ag6 59.45(4) 6_656 1_655
Ag5 Ag3 Ag6 108.80(4) 5_656 1_655
Ag5 Ag3 Ag6 108.80(4) 3_656 1_655
In2 Ag3 Ag6 53.00(4) 1_655 1_655
Ag5 Ag3 Eu1 75.29(3) 7_565 5_666
Ag5 Ag3 Eu1 127.48(4) . 5_666
Ag4 Ag3 Eu1 74.33(3) 6_656 5_666
Ag5 Ag3 Eu1 124.75(4) 5_656 5_666
Ag5 Ag3 Eu1 71.87(3) 3_656 5_666
In2 Ag3 Eu1 74.73(3) 1_655 5_666
Ag6 Ag3 Eu1 61.39(2) 1_655 5_666
Ag5 Ag3 Eu1 127.48(4) 7_565 5_656
Ag5 Ag3 Eu1 75.29(3) . 5_656
Ag4 Ag3 Eu1 74.33(3) 6_656 5_656
Ag5 Ag3 Eu1 71.87(3) 5_656 5_656
Ag5 Ag3 Eu1 124.75(4) 3_656 5_656
In2 Ag3 Eu1 74.73(3) 1_655 5_656
Ag6 Ag3 Eu1 61.39(2) 1_655 5_656
Eu1 Ag3 Eu1 122.65(4) 5_666 5_656
Ag5 Ag3 Ag3 104.46(5) 7_565 5_656
Ag5 Ag3 Ag3 54.78(3) . 5_656
Ag4 Ag3 Ag3 105.43(4) 6_656 5_656
Ag5 Ag3 Ag3 52.76(3) 5_656 5_656
Ag5 Ag3 Ag3 103.83(5) 3_656 5_656
In2 Ag3 Ag3 109.53(4) 1_655 5_656
Ag6 Ag3 Ag3 122.79(3) 1_655 5_656
Eu1 Ag3 Ag3 175.20(5) 5_666 5_656
Eu1 Ag3 Ag3 61.41(3) 5_656 5_656
Ag5 Ag3 Ag3 54.78(3) 7_565 5_666
Ag5 Ag3 Ag3 104.46(5) . 5_666
Ag4 Ag3 Ag3 105.43(4) 6_656 5_666
Ag5 Ag3 Ag3 103.83(5) 5_656 5_666
Ag5 Ag3 Ag3 52.76(3) 3_656 5_666
In2 Ag3 Ag3 109.53(4) 1_655 5_666
Ag6 Ag3 Ag3 122.79(3) 1_655 5_666
Eu1 Ag3 Ag3 61.41(3) 5_666 5_666
Eu1 Ag3 Ag3 175.20(5) 5_656 5_666
Ag3 Ag3 Ag3 114.41(7) 5_656 5_666
Ag5 Ag3 Eu1 70.53(3) 7_565 .
Ag5 Ag3 Eu1 70.53(3) . .
Ag4 Ag3 Eu1 121.64(4) 6_656 .
Ag5 Ag3 Eu1 72.13(3) 5_656 .
Ag5 Ag3 Eu1 72.13(3) 3_656 .
In2 Ag3 Eu1 125.91(4) 1_655 .
Ag6 Ag3 Eu1 178.91(4) 1_655 .
Eu1 Ag3 Eu1 118.64(2) 5_666 .
Eu1 Ag3 Eu1 118.64(2) 5_656 .
Ag3 Ag3 Eu1 57.23(3) 5_656 .
Ag3 Ag3 Eu1 57.23(3) 5_666 .
Ag5 Ag4 Ag5 62.81(4) 3_656 5_656
Ag5 Ag4 Ag5 176.70(4) 3_656 2_554
Ag5 Ag4 Ag5 117.18(3) 5_656 2_554
Ag5 Ag4 Ag5 117.18(3) 3_656 8_665
Ag5 Ag4 Ag5 176.70(4) 5_656 8_665
Ag5 Ag4 Ag5 62.62(4) 2_554 8_665
Ag5 Ag4 Ag3 115.27(4) 3_656 6_556
Ag5 Ag4 Ag3 115.27(4) 5_656 6_556
Ag5 Ag4 Ag3 61.56(3) 2_554 6_556
Ag5 Ag4 Ag3 61.56(3) 8_665 6_556
Ag5 Ag4 Ag6 121.65(4) 3_656 .
Ag5 Ag4 Ag6 121.65(4) 5_656 .
Ag5 Ag4 Ag6 61.40(3) 2_554 .
Ag5 Ag4 Ag6 61.40(3) 8_665 .
Ag3 Ag4 Ag6 112.05(5) 6_556 .
Ag5 Ag4 Ag6 59.84(3) 3_656 6_656
Ag5 Ag4 Ag6 59.84(3) 5_656 6_656
Ag5 Ag4 Ag6 117.08(4) 2_554 6_656
Ag5 Ag4 Ag6 117.08(4) 8_665 6_656
Ag3 Ag4 Ag6 66.07(4) 6_556 6_656
Ag6 Ag4 Ag6 178.13(5) . 6_656
Ag5 Ag4 In2 62.36(3) 3_656 5_566
Ag5 Ag4 In2 119.91(4) 5_656 5_566
Ag5 Ag4 In2 118.99(4) 2_554 5_566
Ag5 Ag4 In2 61.62(3) 8_665 5_566
Ag3 Ag4 In2 108.74(3) 6_556 5_566
Ag6 Ag4 In2 71.67(3) . 5_566
Ag6 Ag4 In2 108.75(3) 6_656 5_566
Ag5 Ag4 In2 119.91(4) 3_656 5_556
Ag5 Ag4 In2 62.36(3) 5_656 5_556
Ag5 Ag4 In2 61.62(3) 2_554 5_556
Ag5 Ag4 In2 118.99(4) 8_665 5_556
Ag3 Ag4 In2 108.74(3) 6_556 5_556
Ag6 Ag4 In2 71.67(3) . 5_556
Ag6 Ag4 In2 108.75(3) 6_656 5_556
In2 Ag4 In2 134.91(5) 5_566 5_556
Ag5 Ag4 Eu1 70.88(3) 3_656 .
Ag5 Ag4 Eu1 70.88(3) 5_656 .
Ag5 Ag4 Eu1 112.35(3) 2_554 .
Ag5 Ag4 Eu1 112.35(3) 8_665 .
Ag3 Ag4 Eu1 172.55(5) 6_556 .
Ag6 Ag4 Eu1 60.50(3) . .
Ag6 Ag4 Eu1 121.37(4) 6_656 .
In2 Ag4 Eu1 69.77(3) 5_566 .
In2 Ag4 Eu1 69.77(3) 5_556 .
Ag5 Ag4 Eu1 111.90(4) 3_656 2_554
Ag5 Ag4 Eu1 64.66(2) 5_656 2_554
Ag5 Ag4 Eu1 65.87(3) 2_554 2_554
Ag5 Ag4 Eu1 112.96(4) 8_665 2_554
Ag3 Ag4 Eu1 57.52(2) 6_556 2_554
Ag6 Ag4 Eu1 121.58(2) . 2_554
Ag6 Ag4 Eu1 57.63(2) 6_656 2_554
In2 Ag4 Eu1 162.78(4) 5_566 2_554
In2 Ag4 Eu1 62.31(3) 5_556 2_554
Eu1 Ag4 Eu1 125.28(2) . 2_554
Ag5 Ag4 Eu1 64.66(2) 3_656 2_564
Ag5 Ag4 Eu1 111.90(4) 5_656 2_564
Ag5 Ag4 Eu1 112.96(4) 2_554 2_564
Ag5 Ag4 Eu1 65.87(3) 8_665 2_564
Ag3 Ag4 Eu1 57.52(2) 6_556 2_564
Ag6 Ag4 Eu1 121.58(2) . 2_564
Ag6 Ag4 Eu1 57.63(2) 6_656 2_564
In2 Ag4 Eu1 62.31(3) 5_566 2_564
In2 Ag4 Eu1 162.78(4) 5_556 2_564
Eu1 Ag4 Eu1 125.28(2) . 2_564
Eu1 Ag4 Eu1 100.47(4) 2_554 2_564
Ag5 Ag5 Ag4 121.41(2) 7_565 5_656
Ag5 Ag5 Ag4 121.31(2) 7_565 2
Ag4 Ag5 Ag4 110.52(3) 5_656 2
Ag5 Ag5 Ag3 60.56(2) 7_565 .
Ag4 Ag5 Ag3 110.15(4) 5_656 .
Ag4 Ag5 Ag3 124.52(4) 2 .
Ag5 Ag5 Ag3 120.14(2) 7_565 5_656
Ag4 Ag5 Ag3 107.74(4) 5_656 5_656
Ag4 Ag5 Ag3 60.26(4) 2 5_656
Ag3 Ag5 Ag3 72.46(3) . 5_656
Ag5 Ag5 Ag5 180.00(6) 7_565 7
Ag4 Ag5 Ag5 58.59(2) 5_656 7
Ag4 Ag5 Ag5 58.69(2) 2 7
Ag3 Ag5 Ag5 119.44(2) . 7
Ag3 Ag5 Ag5 59.86(2) 5_656 7
Ag5 Ag5 Ag6 120.00(2) 7_565 2
Ag4 Ag5 Ag6 64.10(3) 5_656 2
Ag4 Ag5 Ag6 60.95(3) 2 2
Ag3 Ag5 Ag6 173.93(4) . 2
Ag3 Ag5 Ag6 110.63(4) 5_656 2
Ag5 Ag5 Ag6 60.00(2) 7 2
Ag5 Ag5 In2 62.648(18) 7_565 6_657
Ag4 Ag5 In2 130.16(4) 5_656 6_657
Ag4 Ag5 In2 63.72(3) 2 6_657
Ag3 Ag5 In2 111.95(4) . 6_657
Ag3 Ag5 In2 109.36(4) 5_656 6_657
Ag5 Ag5 In2 117.352(18) 7 6_657
Ag6 Ag5 In2 72.34(3) 2 6_657
Ag5 Ag5 In2 62.927(18) 7_565 1_655
Ag4 Ag5 In2 63.42(3) 5_656 1_655
Ag4 Ag5 In2 173.38(4) 2 1_655
Ag3 Ag5 In2 61.65(3) . 1_655
Ag3 Ag5 In2 123.13(4) 5_656 1_655
Ag5 Ag5 In2 117.073(18) 7 1_655
Ag6 Ag5 In2 112.77(4) 2 1_655
In2 Ag5 In2 117.52(3) 6_657 1_655
Ag5 Ag5 Eu1 67.019(15) 7_565 6_657
Ag4 Ag5 Eu1 70.11(3) 5_656 6_657
Ag4 Ag5 Eu1 111.67(3) 2 6_657
Ag3 Ag5 Eu1 116.67(3) . 6_657
Ag3 Ag5 Eu1 170.87(3) 5_656 6_657
Ag5 Ag5 Eu1 112.981(15) 7 6_657
Ag6 Ag5 Eu1 60.31(3) 2 6_657
In2 Ag5 Eu1 67.94(3) 6_657 6_657
In2 Ag5 Eu1 64.42(3) 1_655 6_657
Ag5 Ag5 Eu1 67.412(14) 7_565 .
Ag4 Ag5 Eu1 165.04(3) 5_656 .
Ag4 Ag5 Eu1 69.11(3) 2 .
Ag3 Ag5 Eu1 62.00(3) . .
Ag3 Ag5 Eu1 58.47(2) 5_656 .
Ag5 Ag5 Eu1 112.588(14) 7 .
Ag6 Ag5 Eu1 124.05(3) 2 .
In2 Ag5 Eu1 63.90(3) 6_657 .
In2 Ag5 Eu1 117.46(3) 1_655 .
Eu1 Ag5 Eu1 124.47(3) 6_657 .
Ag5 Ag5 Eu1 113.037(14) 7_565 5_656
Ag4 Ag5 Eu1 63.92(3) 5_656 5_656
Ag4 Ag5 Eu1 112.97(3) 2 5_656
Ag3 Ag5 Eu1 57.44(2) . 5_656
Ag3 Ag5 Eu1 60.00(3) 5_656 5_656
Ag5 Ag5 Eu1 66.963(14) 7 5_656
Ag6 Ag5 Eu1 119.05(3) 2 5_656
In2 Ag5 Eu1 165.87(3) 6_657 5_656
In2 Ag5 Eu1 67.50(2) 1_655 5_656
Eu1 Ag5 Eu1 124.08(2) 6_657 5_656
Eu1 Ag5 Eu1 101.98(3) . 5_656
In2 Ag6 Ag4 143.98(5) . .
In2 Ag6 Ag5 146.43(3) . 2_554
Ag4 Ag6 Ag5 57.65(3) . 2_554
In2 Ag6 Ag5 146.43(3) . 8_665
Ag4 Ag6 Ag5 57.65(3) . 8_665
Ag5 Ag6 Ag5 60.00(4) 2_554 8_665
In2 Ag6 Ag4 114.33(5) . 6_556
Ag4 Ag6 Ag4 101.69(4) . 6_556
Ag5 Ag6 Ag4 56.06(3) 2_554 6_556
Ag5 Ag6 Ag4 56.06(3) 8_665 6_556
In2 Ag6 Ag3 59.85(4) . 1_455
Ag4 Ag6 Ag3 156.17(5) . 1_455
Ag5 Ag6 Ag3 102.38(4) 2_554 1_455
Ag5 Ag6 Ag3 102.38(4) 8_665 1_455
Ag4 Ag6 Ag3 54.47(4) 6_556 1_455
In2 Ag6 Eu1 74.59(4) . .
Ag4 Ag6 Eu1 69.39(4) . .
Ag5 Ag6 Eu1 116.68(4) 2_554 .
Ag5 Ag6 Eu1 116.68(4) 8_665 .
Ag4 Ag6 Eu1 171.09(5) 6_556 .
Ag3 Ag6 Eu1 134.44(4) 1_455 .
In2 Ag6 Eu1 76.88(3) . 5_556
Ag4 Ag6 Eu1 116.69(2) . 5_556
Ag5 Ag6 Eu1 69.58(2) 2_554 5_556
Ag5 Ag6 Eu1 120.93(4) 8_665 5_556
Ag4 Ag6 Eu1 71.46(3) 6_556 5_556
Ag3 Ag6 Eu1 59.70(2) 1_455 5_556
Eu1 Ag6 Eu1 112.03(2) . 5_556
In2 Ag6 Eu1 76.88(3) . 5_566
Ag4 Ag6 Eu1 116.69(2) . 5_566
Ag5 Ag6 Eu1 120.93(4) 2_554 5_566
Ag5 Ag6 Eu1 69.58(2) 8_665 5_566
Ag4 Ag6 Eu1 71.46(3) 6_556 5_566
Ag3 Ag6 Eu1 59.70(2) 1_455 5_566
Eu1 Ag6 Eu1 112.03(2) . 5_566
Eu1 Ag6 Eu1 119.28(4) 5_556 5_566

loop_
_geom_bond_atom_site_label_1
_geom_bond_atom_site_label_2
_geom_bond_distance
_geom_bond_site_symmetry_2
Eu1 Ag3 3.2172(9) 5_666
Eu1 Ag3 3.2172(9) 5_656
Eu1 Ag6 3.2634(15) .
Eu1 Ag6 3.2713(9) 5_556
Eu1 Ag6 3.2713(9) 5_566
Eu1 Ag3 3.3594(15) .
Eu1 Ag4 3.5096(15) .
Eu1 In2 3.5207(15) 6_657
Eu1 Ag5 3.5292(12) 4_456
Eu1 Ag5 3.5292(12) 6_557
Eu1 Ag5 3.5872(12) 7_565
Eu1 Ag5 3.5872(12) .
In2 Ag6 2.7652(16) .
In2 Ag3 2.9942(16) 1_455
In2 Ag5 2.9990(12) 4_456
In2 Ag5 2.9990(12) 6_557
In2 Ag5 3.0274(12) 1_455
In2 Ag5 3.0274(12) 7_465
In2 Ag4 3.0562(9) 5_566
In2 Ag4 3.0562(9) 5_556
In2 Eu1 3.5207(15) 6_557
In2 Eu1 3.7737(10) 5_556
In2 Eu1 3.7737(10) 5_566
Ag3 Ag5 2.8036(13) 7_565
Ag3 Ag5 2.8036(13) .
Ag3 Ag4 2.8411(17) 6_656
Ag3 Ag5 2.8771(13) 5_656
Ag3 Ag5 2.8771(13) 3_656
Ag3 In2 2.9942(16) 1_655
Ag3 Ag6 3.1909(17) 1_655
Ag3 Eu1 3.2172(9) 5_666
Ag3 Eu1 3.2172(9) 5_656
Ag3 Ag3 3.3578(14) 5_656
Ag3 Ag3 3.3578(14) 5_666
Ag4 Ag5 2.7725(12) 3_656
Ag4 Ag5 2.7725(12) 5_656
Ag4 Ag5 2.7802(12) 2_554
Ag4 Ag5 2.7802(12) 8_665
Ag4 Ag3 2.8411(17) 6_556
Ag4 Ag6 2.8769(16) .
Ag4 Ag6 3.0063(17) 6_656
Ag4 In2 3.0562(9) 5_566
Ag4 In2 3.0562(9) 5_556
Ag4 Eu1 3.6722(10) 2_554
Ag4 Eu1 3.6722(10) 2_564
Ag5 Ag5 2.7558(17) 7_565
Ag5 Ag4 2.7725(12) 5_656
Ag5 Ag4 2.7802(12) 2
Ag5 Ag3 2.8771(13) 5_656
Ag5 Ag5 2.8895(17) 7
Ag5 Ag6 2.8896(13) 2
Ag5 In2 2.9990(12) 6_657
Ag5 In2 3.0274(12) 1_655
Ag5 Eu1 3.5292(11) 6_657
Ag5 Eu1 3.6919(12) 5_656
Ag6 Ag5 2.8896(13) 2_554
Ag6 Ag5 2.8896(13) 8_665
Ag6 Ag4 3.0063(17) 6_556
Ag6 Ag3 3.1909(17) 1_455
Ag6 Eu1 3.2713(9) 5_556
Ag6 Eu1 3.2713(9) 5_566
